data_4128373
loop_
_publ_author_name
'Bailey, Wilson D.'
'Dhar, Debanjan'
'Cramblitt, Anna C.'
'Tolman, William B.'

_publ_section_title
;
 Mechanistic Dichotomy in Proton-Coupled Electron-Transfer Reactions of
 Phenols with a Copper Superoxide Complex.
;
_journal_issue 13
_journal_name_full 'Journal of the American Chemical Society'
_journal_page_first 5470
_journal_page_last 5480
_journal_paper_doi 10.1021/jacs.9b00466
_journal_volume 141
_journal_year 2019
_chemical_formula_moiety 'C38 H44 Cu N3 O4, C8 H20 N, C4 H10 O'
_chemical_formula_sum 'C50 H74 Cu N4 O5'
_chemical_formula_weight 874.67
_chemical_name_common LCuOArOMe
_chemical_name_systematic LCuOArOMe
_space_group_crystal_system monoclinic
_space_group_IT_number 14
_space_group_name_Hall '-P 2yn'
_space_group_name_H-M_alt 'P 1 21/n 1'
_atom_sites_solution_hydrogens geom
_audit_creation_method SHELXL-2014/7
_cell_angle_alpha 90
_cell_angle_beta 103.1260(10)
_cell_angle_gamma 90
_cell_formula_units_Z 4
_cell_length_a 14.1362(4)
_cell_length_b 18.2096(6)
_cell_length_c 19.4267(6)
_cell_measurement_reflns_used 9956
_cell_measurement_temperature 123(2)
_cell_measurement_theta_max 79.44
_cell_measurement_theta_min 3.37
_cell_volume 4870.1(3)
_computing_cell_refinement 'SAINT, Bruker'
_computing_data_collection 'APEX II, Bruker'
_computing_data_reduction 'SAINT, Bruker'
_computing_molecular_graphics 'SHELXTL, Bruker'
_computing_structure_refinement 'SHELXL-2014/7 (Sheldrick, 2014)'
_computing_structure_solution 'SHELXT 2014/5 (Sheldrick, 2014)'
_diffrn_ambient_temperature 123(2)
_diffrn_measured_fraction_theta_full 1.000
_diffrn_measured_fraction_theta_max 0.994
_diffrn_measurement_device_type 'Bruker D8 Photon 100 CMOS'
_diffrn_measurement_method '\f and \w scans'
_diffrn_radiation_type CuK\a
_diffrn_radiation_wavelength 1.54178
_diffrn_reflns_av_R_equivalents 0.0427
_diffrn_reflns_av_unetI/netI 0.0200
_diffrn_reflns_Laue_measured_fraction_full 1.000
_diffrn_reflns_Laue_measured_fraction_max 0.994
_diffrn_reflns_limit_h_max 17
_diffrn_reflns_limit_h_min -18
_diffrn_reflns_limit_k_max 18
_diffrn_reflns_limit_k_min -22
_diffrn_reflns_limit_l_max 24
_diffrn_reflns_limit_l_min -24
_diffrn_reflns_number 118649
_diffrn_reflns_point_group_measured_fraction_full 1.000
_diffrn_reflns_point_group_measured_fraction_max 0.994
_diffrn_reflns_theta_full 67.679
_diffrn_reflns_theta_max 79.584
_diffrn_reflns_theta_min 3.369
_diffrn_source micro
_exptl_absorpt_coefficient_mu 1.004
_exptl_absorpt_correction_T_max 0.7543
_exptl_absorpt_correction_T_min 0.5799
_exptl_absorpt_correction_type multi-scan
_exptl_absorpt_process_details 'SADABS, R. Blessing, 1995'
_exptl_crystal_colour brown
_exptl_crystal_density_diffrn 1.193
_exptl_crystal_description needle
_exptl_crystal_F_000 1884
_exptl_crystal_size_max 0.20
_exptl_crystal_size_mid 0.10
_exptl_crystal_size_min 0.10
_refine_diff_density_max 1.631
_refine_diff_density_min -0.633
_refine_diff_density_rms 0.075
_refine_ls_extinction_method none
_refine_ls_goodness_of_fit_ref 1.017
_refine_ls_hydrogen_treatment constr
_refine_ls_matrix_type full
_refine_ls_number_parameters 588
_refine_ls_number_reflns 10521
_refine_ls_number_restraints 16
_refine_ls_restrained_S_all 1.026
_refine_ls_R_factor_all 0.0659
_refine_ls_R_factor_gt 0.0621
_refine_ls_shift/su_max 0.000
_refine_ls_shift/su_mean 0.000
_refine_ls_structure_factor_coef Fsqd
_refine_ls_weighting_details 'w=1/[\s^2^(Fo^2^)+(0.1064P)^2^+5.5625P] where P=(Fo^2^+2Fc^2^)/3'
_refine_ls_weighting_scheme calc
_refine_ls_wR_factor_gt 0.1798
_refine_ls_wR_factor_ref 0.1846
_reflns_Friedel_coverage 0.000
_reflns_number_gt 9655
_reflns_number_total 10521
_reflns_threshold_expression 'I > 2\s(I)'
_cod_data_source_file ja9b00466_si_002.cif
_cod_data_source_block 16110_0m_a
_cod_depositor_comments
;
The following automatic conversions were performed:

data item '_exptl_absorpt_correction_type' value 'Multi-scan' was
changed to 'multi-scan' in accordance with the
/home/data/users/saulius/crontab/automatic-downloads/current/ACS/lib/dictionaries/cif_core.dic
dictionary named 'cif_core.dic' version 2.4.2 last updated on
2011-04-26.

Automatic conversion script
Id: cif_fix_values 6909 2019-04-08 15:41:33Z antanas 
;
_cod_original_sg_symbol_H-M 'P 21/n'
_cod_database_code 4128373
_shelx_shelxl_version_number 2014/7
_shelx_space_group_comment
;
The symmetry employed for this shelxl refinement is uniquely defined
by the following loop, which should always be used as a source of
symmetry information in preference to the above space-group names.
They are only intended as comments.
;

loop_
_space_group_symop_operation_xyz
'x, y, z'
'-x+1/2, y+1/2, -z+1/2'
'-x, -y, -z'
'x-1/2, -y-1/2, z-1/2'

loop_
_atom_site_label
_atom_site_type_symbol
_atom_site_fract_x
_atom_site_fract_y
_atom_site_fract_z
_atom_site_U_iso_or_equiv
_atom_site_adp_type
_atom_site_occupancy
_atom_site_site_symmetry_order
_atom_site_calc_flag
_atom_site_refinement_flags_posn
_atom_site_refinement_flags_adp
_atom_site_refinement_flags_occupancy
_atom_site_disorder_assembly
_atom_site_disorder_group
Cu1 Cu 0.44194(2) 0.29033(2) 0.55228(2) 0.02634(12) Uani 1 1 d . . . . .
O1 O 0.32498(12) 0.27179(10) 0.48263(8) 0.0368(4) Uani 1 1 d . . . . .
O2 O 0.11891(16) 0.51575(13) 0.36532(12) 0.0600(6) Uani 1 1 d . . . . .
O3 O 0.69367(12) 0.33008(12) 0.48798(10) 0.0459(5) Uani 1 1 d . . . . .
O4 O 0.45502(15) 0.29323(13) 0.76468(10) 0.0522(5) Uani 1 1 d . . . . .
O5 O 0.3333(2) 0.43271(12) 1.14122(12) 0.0630(6) Uani 1 1 d . . . . .
N1 N 0.53245(13) 0.30275(10) 0.48669(10) 0.0282(4) Uani 1 1 d . . . . .
N2 N 0.56034(13) 0.31450(10) 0.61936(10) 0.0290(4) Uani 1 1 d . . . . .
N3 N 0.39606(14) 0.28033(11) 0.64336(10) 0.0315(4) Uani 1 1 d . . . . .
C1 C 0.5964(3) 0.4593(2) 0.3671(2) 0.0719(10) Uani 1 1 d . . . . .
H1A H 0.5887 0.4526 0.3171 0.108 Uiso 1 1 calc R U . . .
H1B H 0.6536 0.4339 0.3918 0.108 Uiso 1 1 calc R U . . .
H1C H 0.6027 0.5107 0.3781 0.108 Uiso 1 1 calc R U . . .
C2 C 0.5080(2) 0.42867(15) 0.38962(16) 0.0499(7) Uani 1 1 d . . . . .
H2 H 0.5215 0.4292 0.4414 0.060 Uiso 1 1 calc R U . . .
C3 C 0.4211(3) 0.4774(2) 0.3622(3) 0.0876(14) Uani 1 1 d . . . . .
H3A H 0.4060 0.4771 0.3114 0.131 Uiso 1 1 calc R U . . .
H3B H 0.4357 0.5266 0.3790 0.131 Uiso 1 1 calc R U . . .
H3C H 0.3664 0.4593 0.3787 0.131 Uiso 1 1 calc R U . . .
C4 C 0.48994(17) 0.35005(14) 0.36533(13) 0.0366(5) Uani 1 1 d . . . . .
C5 C 0.4572(2) 0.33532(18) 0.29291(14) 0.0463(6) Uani 1 1 d . . . . .
H5 H 0.4452 0.3742 0.2611 0.056 Uiso 1 1 calc R U . . .
C6 C 0.4424(2) 0.2651(2) 0.26832(14) 0.0498(7) Uani 1 1 d . . . . .
H6 H 0.4208 0.2564 0.2201 0.060 Uiso 1 1 calc R U . . .
C7 C 0.4596(2) 0.20705(16) 0.31475(14) 0.0460(6) Uani 1 1 d . . . . .
H7 H 0.4502 0.1594 0.2974 0.055 Uiso 1 1 calc R U . . .
C8 C 0.49082(19) 0.21845(14) 0.38743(13) 0.0368(5) Uani 1 1 d . . . . .
C9 C 0.5111(3) 0.15444(15) 0.43789(15) 0.0498(7) Uani 1 1 d . . . . .
H9 H 0.4990 0.1711 0.4831 0.060 Uiso 1 1 calc R U . . .
C10 C 0.6195(3) 0.1337(2) 0.4510(2) 0.0792(12) Uani 1 1 d . . . . .
H10A H 0.6339 0.1172 0.4076 0.119 Uiso 1 1 calc R U . . .
H10B H 0.6334 0.0952 0.4856 0.119 Uiso 1 1 calc R U . . .
H10C H 0.6585 0.1759 0.4681 0.119 Uiso 1 1 calc R U . . .
C11 C 0.4443(4) 0.0886(2) 0.4138(2) 0.0854(14) Uani 1 1 d . . . . .
H11A H 0.3778 0.1037 0.4069 0.128 Uiso 1 1 calc R U . . .
H11B H 0.4578 0.0508 0.4492 0.128 Uiso 1 1 calc R U . . .
H11C H 0.4556 0.0699 0.3701 0.128 Uiso 1 1 calc R U . . .
C12 C 0.50578(15) 0.29075(12) 0.41225(12) 0.0292(4) Uani 1 1 d . . . . .
C13 C 0.62366(16) 0.32113(13) 0.51644(12) 0.0324(5) Uani 1 1 d . . . . .
C14 C 0.63918(15) 0.33047(12) 0.59537(12) 0.0311(4) Uani 1 1 d . . . . .
C15 C 0.72353(17) 0.35280(14) 0.64149(14) 0.0377(5) Uani 1 1 d . . . . .
H15 H 0.7784 0.3651 0.6252 0.045 Uiso 1 1 calc R U . . .
C16 C 0.72396(18) 0.35630(15) 0.71329(14) 0.0410(5) Uani 1 1 d . . . . .
H16 H 0.7798 0.3712 0.7455 0.049 Uiso 1 1 calc R U . . .
C17 C 0.64146(18) 0.33764(14) 0.73700(13) 0.0376(5) Uani 1 1 d . . . . .
H17 H 0.6418 0.3386 0.7849 0.045 Uiso 1 1 calc R U . . .
C18 C 0.55911(17) 0.31768(13) 0.68759(12) 0.0326(4) Uani 1 1 d . . . . .
C19 C 0.46235(18) 0.29586(14) 0.70225(13) 0.0358(5) Uani 1 1 d . . . . .
C20 C 0.30413(16) 0.25389(13) 0.65222(11) 0.0318(4) Uani 1 1 d . . . . .
C21 C 0.24093(18) 0.29965(14) 0.67954(12) 0.0340(5) Uani 1 1 d . . . . .
C22 C 0.26171(19) 0.37979(15) 0.69656(13) 0.0406(5) Uani 1 1 d . . . . .
H22 H 0.3246 0.3915 0.6861 0.049 Uiso 1 1 calc R U . . .
C23 C 0.1856(2) 0.42944(17) 0.65127(19) 0.0548(7) Uani 1 1 d . . . . .
H23A H 0.1838 0.4209 0.6022 0.082 Uiso 1 1 calc R U . . .
H23B H 0.2020 0.4799 0.6626 0.082 Uiso 1 1 calc R U . . .
H23C H 0.1231 0.4189 0.6604 0.082 Uiso 1 1 calc R U . . .
C24 C 0.2690(3) 0.3958(2) 0.77526(18) 0.0687(10) Uani 1 1 d . . . . .
H24A H 0.2849 0.4466 0.7847 0.103 Uiso 1 1 calc R U . . .
H24B H 0.3188 0.3656 0.8034 0.103 Uiso 1 1 calc R U . . .
H24C H 0.2079 0.3852 0.7868 0.103 Uiso 1 1 calc R U . . .
C25 C 0.15483(19) 0.26899(16) 0.69058(13) 0.0409(5) Uani 1 1 d . . . . .
H25 H 0.1127 0.2982 0.7090 0.049 Uiso 1 1 calc R U . . .
C26 C 0.1309(2) 0.19668(16) 0.67484(15) 0.0447(6) Uani 1 1 d . . . . .
H26 H 0.0742 0.1772 0.6840 0.054 Uiso 1 1 calc R U . . .
C27 C 0.1914(2) 0.15326(15) 0.64547(14) 0.0426(6) Uani 1 1 d . . . . .
H27 H 0.1738 0.1049 0.6334 0.051 Uiso 1 1 calc R U . . .
C28 C 0.27844(18) 0.18071(14) 0.63362(12) 0.0367(5) Uani 1 1 d . . . . .
C29 C 0.3465(2) 0.13061(15) 0.60514(16) 0.0459(6) Uani 1 1 d . . . . .
H29 H 0.3816 0.1608 0.5774 0.055 Uiso 1 1 calc R U . . .
C30 C 0.4208(2) 0.0976(2) 0.6660(2) 0.0673(9) Uani 1 1 d . . . . .
H30A H 0.4689 0.0715 0.6479 0.101 Uiso 1 1 calc R U . . .
H30B H 0.3890 0.0643 0.6917 0.101 Uiso 1 1 calc R U . . .
H30C H 0.4515 0.1361 0.6969 0.101 Uiso 1 1 calc R U . . .
C31 C 0.2948(3) 0.06990(19) 0.5572(2) 0.0651(9) Uani 1 1 d . . . . .
H31A H 0.2454 0.0910 0.5203 0.098 Uiso 1 1 calc R U . . .
H31B H 0.2655 0.0363 0.5843 0.098 Uiso 1 1 calc R U . . .
H31C H 0.3408 0.0441 0.5366 0.098 Uiso 1 1 calc R U . . .
C32 C 0.27971(16) 0.32917(15) 0.45385(13) 0.0375(5) Uani 1 1 d . . . . .
C33 C 0.27987(19) 0.39641(17) 0.48940(14) 0.0453(6) Uani 1 1 d . . . . .
H33 H 0.3169 0.4004 0.5354 0.054 Uiso 1 1 calc R U . . .
C34 C 0.2271(2) 0.45705(18) 0.45894(15) 0.0494(6) Uani 1 1 d . . . . .
H34 H 0.2302 0.5008 0.4841 0.059 Uiso 1 1 calc R U . . .
C35 C 0.16972(19) 0.45223(17) 0.39076(15) 0.0465(6) Uani 1 1 d . . . . .
C36 C 0.1693(2) 0.38796(18) 0.35310(14) 0.0511(7) Uani 1 1 d . . . . .
H36 H 0.1322 0.3848 0.3071 0.061 Uiso 1 1 calc R U . . .
C37 C 0.2243(2) 0.32728(17) 0.38384(14) 0.0471(6) Uani 1 1 d . . . . .
H37 H 0.2242 0.2848 0.3573 0.057 Uiso 1 1 calc R U . . .
C38 C 0.0587(2) 0.5121(2) 0.29715(17) 0.0625(9) Uani 1 1 d . . . . .
H38A H 0.0973 0.5016 0.2636 0.094 Uiso 1 1 calc R U . . .
H38B H 0.0262 0.5583 0.2857 0.094 Uiso 1 1 calc R U . . .
H38C H 0.0114 0.4739 0.2956 0.094 Uiso 1 1 calc R U . . .
N4 N 0.4449(4) 0.2116(3) 0.9589(3) 0.0495(12) Uani 0.745(3) 1 d D . P A 1
C39 C 0.5538(6) 0.2305(10) 0.9783(8) 0.0653(17) Uani 0.745(3) 1 d D . P A 1
H39A H 0.5743 0.2310 1.0295 0.078 Uiso 0.745(3) 1 calc R U P A 1
H39B H 0.5883 0.1907 0.9616 0.078 Uiso 0.745(3) 1 calc R U P A 1
C40 C 0.5870(3) 0.3005(2) 0.9518(3) 0.0524(9) Uani 0.745(3) 1 d D . P A 1
H40A H 0.5637 0.3031 0.9014 0.079 Uiso 0.745(3) 1 calc R U P A 1
H40B H 0.6567 0.3022 0.9634 0.079 Uiso 0.745(3) 1 calc R U P A 1
H40C H 0.5619 0.3412 0.9734 0.079 Uiso 0.745(3) 1 calc R U P A 1
C41 C 0.4243(2) 0.1880(2) 0.88202(16) 0.0388(7) Uani 0.745(3) 1 d D . P A 1
H41A H 0.4675 0.1479 0.8775 0.047 Uiso 0.745(3) 1 calc R U P A 1
H41B H 0.4394 0.2287 0.8541 0.047 Uiso 0.745(3) 1 calc R U P A 1
C42 C 0.3201(3) 0.1638(2) 0.8513(2) 0.0474(8) Uani 0.745(3) 1 d D . P A 1
H42A H 0.2772 0.2049 0.8498 0.071 Uiso 0.745(3) 1 calc R U P A 1
H42B H 0.3026 0.1258 0.8803 0.071 Uiso 0.745(3) 1 calc R U P A 1
H42C H 0.3149 0.1453 0.8043 0.071 Uiso 0.745(3) 1 calc R U P A 1
C43 C 0.4271(3) 0.1416(3) 1.0034(2) 0.0661(14) Uani 0.745(3) 1 d D . P A 1
H43A H 0.4514 0.1526 1.0531 0.079 Uiso 0.745(3) 1 calc R U P A 1
H43B H 0.3576 0.1340 0.9958 0.079 Uiso 0.745(3) 1 calc R U P A 1
C44 C 0.4718(4) 0.0717(3) 0.9878(3) 0.0776(16) Uani 0.745(3) 1 d D . P A 1
H44A H 0.4393 0.0546 0.9417 0.116 Uiso 0.745(3) 1 calc R U P A 1
H44B H 0.4658 0.0356 1.0225 0.116 Uiso 0.745(3) 1 calc R U P A 1
H44C H 0.5393 0.0796 0.9889 0.116 Uiso 0.745(3) 1 calc R U P A 1
C45 C 0.3812(3) 0.2710(3) 0.9724(3) 0.0728(14) Uani 0.745(3) 1 d D . P A 1
H45A H 0.3870 0.3117 0.9415 0.087 Uiso 0.745(3) 1 calc R U P A 1
H45B H 0.3146 0.2537 0.9592 0.087 Uiso 0.745(3) 1 calc R U P A 1
C46 C 0.3988(4) 0.2980(5) 1.0434(4) 0.104(2) Uani 0.745(3) 1 d D . P A 1
H46A H 0.3708 0.3460 1.0435 0.156 Uiso 0.745(3) 1 calc R U P A 1
H46B H 0.4676 0.3007 1.0627 0.156 Uiso 0.745(3) 1 calc R U P A 1
H46C H 0.3700 0.2653 1.0716 0.156 Uiso 0.745(3) 1 calc R U P A 1
N4' N 0.4481(14) 0.2322(9) 0.9535(9) 0.0495(12) Uani 0.255(3) 1 d D . P A 2
C39' C 0.5517(16) 0.230(3) 0.986(3) 0.0653(17) Uani 0.255(3) 1 d D . P A 2
H39C H 0.5865 0.1847 0.9813 0.078 Uiso 0.255(3) 1 calc R U P A 2
H39D H 0.5749 0.2564 1.0296 0.078 Uiso 0.255(3) 1 calc R U P A 2
C40' C 0.5124(8) 0.2731(7) 0.9202(7) 0.0524(9) Uani 0.255(3) 1 d D . P A 2
H40D H 0.5167 0.2444 0.8796 0.079 Uiso 0.255(3) 1 calc R U P A 2
H40E H 0.5496 0.3173 0.9210 0.079 Uiso 0.255(3) 1 calc R U P A 2
H40F H 0.4457 0.2854 0.9180 0.079 Uiso 0.255(3) 1 calc R U P A 2
C41' C 0.3541(6) 0.2099(5) 0.9004(4) 0.0388(7) Uani 0.255(3) 1 d D . P A 2
H41C H 0.3070 0.1925 0.9260 0.047 Uiso 0.255(3) 1 calc R U P A 2
H41D H 0.3268 0.2525 0.8730 0.047 Uiso 0.255(3) 1 calc R U P A 2
C42' C 0.3729(9) 0.1507(6) 0.8514(6) 0.0474(8) Uani 0.255(3) 1 d D . P A 2
H42D H 0.3263 0.1545 0.8071 0.071 Uiso 0.255(3) 1 calc R U P A 2
H42E H 0.3670 0.1035 0.8721 0.071 Uiso 0.255(3) 1 calc R U P A 2
H42F H 0.4372 0.1563 0.8438 0.071 Uiso 0.255(3) 1 calc R U P A 2
C43' C 0.4195(10) 0.1938(8) 1.0136(7) 0.0661(14) Uani 0.255(3) 1 d D . P A 2
H43C H 0.4472 0.2225 1.0555 0.079 Uiso 0.255(3) 1 calc R U P A 2
H43D H 0.3496 0.1993 1.0057 0.079 Uiso 0.255(3) 1 calc R U P A 2
C44' C 0.4404(11) 0.1166(9) 1.0335(11) 0.0776(16) Uani 0.255(3) 1 d D . P A 2
H44D H 0.3883 0.0862 1.0086 0.116 Uiso 0.255(3) 1 calc R U P A 2
H44E H 0.4465 0.1111 1.0835 0.116 Uiso 0.255(3) 1 calc R U P A 2
H44F H 0.5000 0.1021 1.0216 0.116 Uiso 0.255(3) 1 calc R U P A 2
C45' C 0.3936(10) 0.3016(8) 0.9369(10) 0.0728(14) Uani 0.255(3) 1 d D . P A 2
H45C H 0.4235 0.3244 0.9020 0.087 Uiso 0.255(3) 1 calc R U P A 2
H45D H 0.3301 0.2855 0.9108 0.087 Uiso 0.255(3) 1 calc R U P A 2
C46' C 0.3712(12) 0.3645(12) 0.9783(12) 0.104(2) Uani 0.255(3) 1 d D . P A 2
H46D H 0.3695 0.4087 0.9512 0.156 Uiso 0.255(3) 1 calc R U P A 2
H46E H 0.4203 0.3687 1.0213 0.156 Uiso 0.255(3) 1 calc R U P A 2
H46F H 0.3091 0.3570 0.9895 0.156 Uiso 0.255(3) 1 calc R U P A 2
C47 C 0.3758(3) 0.50364(18) 1.14107(19) 0.0679(10) Uani 1 1 d . . . . .
H47A H 0.3740 0.5284 1.1850 0.081 Uiso 1 1 calc R U . . .
H47B H 0.3372 0.5322 1.1026 0.081 Uiso 1 1 calc R U . . .
C48 C 0.4752(5) 0.5013(3) 1.1333(3) 0.1100(18) Uani 1 1 d . . . . .
H48A H 0.4765 0.4832 1.0871 0.165 Uiso 1 1 calc R U . . .
H48B H 0.5125 0.4693 1.1684 0.165 Uiso 1 1 calc R U . . .
H48C H 0.5024 0.5498 1.1391 0.165 Uiso 1 1 calc R U . . .
C49 C 0.2397(3) 0.4314(2) 1.1554(2) 0.0750(11) Uani 1 1 d . . . . .
H49A H 0.1954 0.4598 1.1199 0.090 Uiso 1 1 calc R U . . .
H49B H 0.2420 0.4536 1.2011 0.090 Uiso 1 1 calc R U . . .
C50 C 0.2036(3) 0.3540(2) 1.1552(3) 0.0802(11) Uani 1 1 d . . . . .
H50A H 0.2039 0.3315 1.1106 0.120 Uiso 1 1 calc R U . . .
H50B H 0.1386 0.3542 1.1624 0.120 Uiso 1 1 calc R U . . .
H50C H 0.2451 0.3268 1.1925 0.120 Uiso 1 1 calc R U . . .

loop_
_atom_site_aniso_label
_atom_site_aniso_U_11
_atom_site_aniso_U_22
_atom_site_aniso_U_33
_atom_site_aniso_U_23
_atom_site_aniso_U_13
_atom_site_aniso_U_12
Cu1 0.02348(18) 0.03155(19) 0.02476(18) 0.00013(11) 0.00706(12) -0.00143(11)
O1 0.0388(9) 0.0452(9) 0.0277(7) -0.0048(7) 0.0099(6) -0.0175(7)
O2 0.0475(11) 0.0621(13) 0.0616(13) 0.0145(10) -0.0058(10) -0.0020(10)
O3 0.0270(8) 0.0716(13) 0.0431(9) -0.0153(9) 0.0163(7) -0.0056(8)
O4 0.0476(11) 0.0847(15) 0.0244(8) 0.0101(8) 0.0081(8) -0.0088(10)
O5 0.0945(18) 0.0447(11) 0.0523(12) -0.0006(9) 0.0220(12) 0.0077(11)
N1 0.0253(8) 0.0325(9) 0.0283(9) -0.0036(7) 0.0089(7) -0.0007(7)
N2 0.0263(8) 0.0312(9) 0.0291(9) -0.0012(7) 0.0052(7) 0.0021(7)
N3 0.0299(9) 0.0385(10) 0.0271(9) 0.0046(7) 0.0087(7) -0.0009(7)
C1 0.078(2) 0.058(2) 0.087(3) -0.0149(18) 0.033(2) -0.0228(18)
C2 0.0711(19) 0.0388(13) 0.0477(14) 0.0066(11) 0.0300(14) 0.0051(13)
C3 0.091(3) 0.053(2) 0.137(4) 0.031(2) 0.063(3) 0.0249(19)
C4 0.0335(11) 0.0450(13) 0.0361(11) 0.0029(10) 0.0175(9) 0.0013(9)
C5 0.0421(13) 0.0660(18) 0.0341(12) 0.0101(12) 0.0153(10) 0.0016(12)
C6 0.0415(14) 0.081(2) 0.0285(11) -0.0053(12) 0.0110(10) -0.0147(14)
C7 0.0483(15) 0.0576(16) 0.0352(13) -0.0146(11) 0.0160(11) -0.0187(12)
C8 0.0381(12) 0.0409(13) 0.0339(12) -0.0068(9) 0.0133(10) -0.0078(9)
C9 0.077(2) 0.0346(13) 0.0405(13) -0.0055(10) 0.0184(13) -0.0007(13)
C10 0.103(3) 0.064(2) 0.069(2) 0.0086(18) 0.018(2) 0.032(2)
C11 0.138(4) 0.0509(19) 0.067(2) -0.0020(17) 0.023(2) -0.033(2)
C12 0.0232(10) 0.0389(12) 0.0278(10) -0.0034(8) 0.0107(8) -0.0020(8)
C13 0.0258(10) 0.0376(11) 0.0359(11) -0.0075(9) 0.0109(8) 0.0003(8)
C14 0.0252(10) 0.0330(11) 0.0353(11) -0.0046(9) 0.0074(8) 0.0026(8)
C15 0.0266(10) 0.0428(13) 0.0434(13) -0.0078(10) 0.0070(9) 0.0004(9)
C16 0.0309(11) 0.0486(14) 0.0393(12) -0.0080(10) -0.0005(9) 0.0013(10)
C17 0.0370(12) 0.0430(13) 0.0303(11) -0.0001(9) 0.0028(9) 0.0042(10)
C18 0.0329(11) 0.0343(11) 0.0299(10) 0.0028(9) 0.0057(8) 0.0039(9)
C19 0.0355(12) 0.0438(13) 0.0283(11) 0.0058(9) 0.0074(9) -0.0007(9)
C20 0.0315(10) 0.0399(12) 0.0256(10) 0.0078(8) 0.0096(8) -0.0017(9)
C21 0.0338(11) 0.0444(13) 0.0253(10) 0.0025(9) 0.0100(9) -0.0024(9)
C22 0.0415(13) 0.0450(14) 0.0388(12) -0.0047(10) 0.0164(10) -0.0028(10)
C23 0.0480(15) 0.0485(16) 0.072(2) 0.0040(14) 0.0230(14) 0.0071(12)
C24 0.083(2) 0.078(2) 0.0502(17) -0.0254(16) 0.0259(17) -0.0160(19)
C25 0.0375(12) 0.0539(15) 0.0350(12) 0.0016(11) 0.0163(10) -0.0017(11)
C26 0.0393(13) 0.0565(16) 0.0415(13) 0.0055(11) 0.0160(11) -0.0103(11)
C27 0.0452(14) 0.0429(13) 0.0414(13) 0.0042(10) 0.0135(11) -0.0094(11)
C28 0.0391(12) 0.0404(12) 0.0325(11) 0.0063(9) 0.0118(9) -0.0004(10)
C29 0.0517(15) 0.0355(12) 0.0561(16) 0.0067(11) 0.0242(13) 0.0022(11)
C30 0.0481(17) 0.068(2) 0.082(2) 0.0031(18) 0.0069(16) 0.0159(15)
C31 0.077(2) 0.0484(17) 0.069(2) -0.0071(15) 0.0145(17) 0.0163(16)
C32 0.0251(10) 0.0544(14) 0.0346(11) -0.0053(10) 0.0100(9) -0.0101(10)
C33 0.0362(12) 0.0620(17) 0.0342(12) -0.0069(11) 0.0003(10) 0.0054(11)
C34 0.0421(14) 0.0571(17) 0.0462(14) -0.0067(12) 0.0043(11) 0.0062(12)
C35 0.0353(12) 0.0542(16) 0.0479(14) 0.0077(12) 0.0049(11) -0.0039(11)
C36 0.0515(15) 0.0612(17) 0.0344(12) 0.0067(12) -0.0030(11) -0.0137(13)
C37 0.0513(15) 0.0535(16) 0.0340(12) -0.0026(11) 0.0046(11) -0.0107(12)
C38 0.0544(17) 0.080(2) 0.0501(16) 0.0245(16) 0.0061(14) 0.0034(16)
N4 0.0306(12) 0.095(4) 0.0251(14) -0.0042(19) 0.0098(9) -0.004(2)
C39 0.0446(17) 0.105(3) 0.047(4) -0.013(2) 0.0124(17) 0.0051(18)
C40 0.0412(18) 0.0428(18) 0.073(3) 0.0030(17) 0.0117(17) 0.0013(14)
C41 0.0436(16) 0.0471(17) 0.0280(14) 0.0019(12) 0.0129(12) -0.0063(13)
C42 0.043(2) 0.057(2) 0.0386(16) 0.0004(15) 0.0039(17) -0.0042(18)
C43 0.045(2) 0.110(4) 0.047(2) 0.005(3) 0.0172(17) -0.014(3)
C44 0.053(2) 0.096(4) 0.080(3) 0.043(3) 0.009(2) -0.008(2)
C45 0.042(2) 0.073(3) 0.110(4) 0.005(3) 0.032(2) 0.009(2)
C46 0.051(3) 0.144(6) 0.112(5) -0.056(4) 0.008(3) 0.012(3)
N4' 0.0306(12) 0.095(4) 0.0251(14) -0.0042(19) 0.0098(9) -0.004(2)
C39' 0.0446(17) 0.105(3) 0.047(4) -0.013(2) 0.0124(17) 0.0051(18)
C40' 0.0412(18) 0.0428(18) 0.073(3) 0.0030(17) 0.0117(17) 0.0013(14)
C41' 0.0436(16) 0.0471(17) 0.0280(14) 0.0019(12) 0.0129(12) -0.0063(13)
C42' 0.043(2) 0.057(2) 0.0386(16) 0.0004(15) 0.0039(17) -0.0042(18)
C43' 0.045(2) 0.110(4) 0.047(2) 0.005(3) 0.0172(17) -0.014(3)
C44' 0.053(2) 0.096(4) 0.080(3) 0.043(3) 0.009(2) -0.008(2)
C45' 0.042(2) 0.073(3) 0.110(4) 0.005(3) 0.032(2) 0.009(2)
C46' 0.051(3) 0.144(6) 0.112(5) -0.056(4) 0.008(3) 0.012(3)
C47 0.099(3) 0.0397(15) 0.0564(18) 0.0009(13) -0.0001(18) 0.0066(16)
C48 0.141(5) 0.081(3) 0.113(4) 0.021(3) 0.039(4) -0.012(3)
C49 0.075(2) 0.070(2) 0.077(2) -0.0107(19) 0.0130(19) 0.0215(19)
C50 0.077(3) 0.074(3) 0.087(3) 0.001(2) 0.014(2) 0.007(2)

loop_
_atom_type_symbol
_atom_type_description
_atom_type_scat_dispersion_real
_atom_type_scat_dispersion_imag
_atom_type_scat_source
C C 0.0181 0.0091 'International Tables Vol C Tables 4.2.6.8 and 6.1.1.4'
H H 0.0000 0.0000 'International Tables Vol C Tables 4.2.6.8 and 6.1.1.4'
N N 0.0311 0.0180 'International Tables Vol C Tables 4.2.6.8 and 6.1.1.4'
O O 0.0492 0.0322 'International Tables Vol C Tables 4.2.6.8 and 6.1.1.4'
Cu Cu -1.9646 0.5888 'International Tables Vol C Tables 4.2.6.8 and 6.1.1.4'

loop_
_geom_angle_atom_site_label_1
_geom_angle_atom_site_label_2
_geom_angle_atom_site_label_3
_geom_angle
O1 Cu1 N2 176.50(8)
O1 Cu1 N1 98.26(7)
N2 Cu1 N1 79.80(8)
O1 Cu1 N3 101.83(7)
N2 Cu1 N3 80.26(8)
N1 Cu1 N3 159.77(8)
C32 O1 Cu1 115.41(15)
C35 O2 C38 116.7(3)
C49 O5 C47 115.4(3)
C13 N1 C12 119.07(18)
C13 N1 Cu1 116.49(15)
C12 N1 Cu1 124.40(14)
C18 N2 C14 122.6(2)
C18 N2 Cu1 118.58(15)
C14 N2 Cu1 118.71(15)
C19 N3 C20 116.61(19)
C19 N3 Cu1 115.33(16)
C20 N3 Cu1 127.89(15)
C2 C1 H1A 109.5
C2 C1 H1B 109.5
H1A C1 H1B 109.5
C2 C1 H1C 109.5
H1A C1 H1C 109.5
H1B C1 H1C 109.5
C3 C2 C4 112.4(3)
C3 C2 C1 109.8(3)
C4 C2 C1 110.4(2)
C3 C2 H2 108.1
C4 C2 H2 108.1
C1 C2 H2 108.1
C2 C3 H3A 109.5
C2 C3 H3B 109.5
H3A C3 H3B 109.5
C2 C3 H3C 109.5
H3A C3 H3C 109.5
H3B C3 H3C 109.5
C12 C4 C5 118.3(2)
C12 C4 C2 122.5(2)
C5 C4 C2 119.2(2)
C6 C5 C4 121.3(3)
C6 C5 H5 119.4
C4 C5 H5 119.4
C5 C6 C7 120.0(2)
C5 C6 H6 120.0
C7 C6 H6 120.0
C6 C7 C8 121.2(3)
C6 C7 H7 119.4
C8 C7 H7 119.4
C7 C8 C12 118.4(2)
C7 C8 C9 120.8(2)
C12 C8 C9 120.7(2)
C8 C9 C11 113.2(3)
C8 C9 C10 109.4(3)
C11 C9 C10 112.3(3)
C8 C9 H9 107.2
C11 C9 H9 107.2
C10 C9 H9 107.2
C9 C10 H10A 109.5
C9 C10 H10B 109.5
H10A C10 H10B 109.5
C9 C10 H10C 109.5
H10A C10 H10C 109.5
H10B C10 H10C 109.5
C9 C11 H11A 109.5
C9 C11 H11B 109.5
H11A C11 H11B 109.5
C9 C11 H11C 109.5
H11A C11 H11C 109.5
H11B C11 H11C 109.5
C4 C12 C8 120.8(2)
C4 C12 N1 120.6(2)
C8 C12 N1 118.5(2)
O3 C13 N1 128.9(2)
O3 C13 C14 119.2(2)
N1 C13 C14 111.88(19)
N2 C14 C15 120.3(2)
N2 C14 C13 112.97(19)
C15 C14 C13 126.7(2)
C14 C15 C16 118.0(2)
C14 C15 H15 121.0
C16 C15 H15 121.0
C17 C16 C15 120.5(2)
C17 C16 H16 119.8
C15 C16 H16 119.8
C18 C17 C16 118.2(2)
C18 C17 H17 120.9
C16 C17 H17 120.9
N2 C18 C17 120.3(2)
N2 C18 C19 113.1(2)
C17 C18 C19 126.5(2)
O4 C19 N3 129.1(2)
O4 C19 C18 118.3(2)
N3 C19 C18 112.6(2)
C28 C20 C21 120.5(2)
C28 C20 N3 118.4(2)
C21 C20 N3 121.1(2)
C25 C21 C20 118.0(2)
C25 C21 C22 119.0(2)
C20 C21 C22 123.0(2)
C21 C22 C23 111.7(2)
C21 C22 C24 111.5(2)
C23 C22 C24 110.0(3)
C21 C22 H22 107.8
C23 C22 H22 107.8
C24 C22 H22 107.8
C22 C23 H23A 109.5
C22 C23 H23B 109.5
H23A C23 H23B 109.5
C22 C23 H23C 109.5
H23A C23 H23C 109.5
H23B C23 H23C 109.5
C22 C24 H24A 109.5
C22 C24 H24B 109.5
H24A C24 H24B 109.5
C22 C24 H24C 109.5
H24A C24 H24C 109.5
H24B C24 H24C 109.5
C26 C25 C21 121.8(2)
C26 C25 H25 119.1
C21 C25 H25 119.1
C25 C26 C27 119.7(2)
C25 C26 H26 120.1
C27 C26 H26 120.1
C26 C27 C28 121.1(3)
C26 C27 H27 119.5
C28 C27 H27 119.5
C27 C28 C20 118.9(2)
C27 C28 C29 120.0(2)
C20 C28 C29 121.0(2)
C30 C29 C28 109.8(3)
C30 C29 C31 109.9(3)
C28 C29 C31 113.8(3)
C30 C29 H29 107.7
C28 C29 H29 107.7
C31 C29 H29 107.7
C29 C30 H30A 109.5
C29 C30 H30B 109.5
H30A C30 H30B 109.5
C29 C30 H30C 109.5
H30A C30 H30C 109.5
H30B C30 H30C 109.5
C29 C31 H31A 109.5
C29 C31 H31B 109.5
H31A C31 H31B 109.5
C29 C31 H31C 109.5
H31A C31 H31C 109.5
H31B C31 H31C 109.5
O1 C32 C33 123.3(2)
O1 C32 C37 120.9(2)
C33 C32 C37 115.8(3)
C34 C33 C32 122.9(2)
C34 C33 H33 118.6
C32 C33 H33 118.6
C33 C34 C35 119.8(3)
C33 C34 H34 120.1
C35 C34 H34 120.1
C36 C35 C34 119.4(3)
C36 C35 O2 125.2(3)
C34 C35 O2 115.4(3)
C35 C36 C37 120.4(2)
C35 C36 H36 119.8
C37 C36 H36 119.8
C36 C37 C32 121.6(3)
C36 C37 H37 119.2
C32 C37 H37 119.2
O2 C38 H38A 109.5
O2 C38 H38B 109.5
H38A C38 H38B 109.5
O2 C38 H38C 109.5
H38A C38 H38C 109.5
H38B C38 H38C 109.5
C45 N4 C41 113.3(4)
C45 N4 C39 114.3(10)
C41 N4 C39 105.2(9)
C45 N4 C43 108.3(4)
C41 N4 C43 106.8(4)
C39 N4 C43 108.6(4)
C40 C39 N4 118.9(7)
C40 C39 H39A 107.6
N4 C39 H39A 107.6
C40 C39 H39B 107.6
N4 C39 H39B 107.6
H39A C39 H39B 107.0
C39 C40 H40A 109.5
C39 C40 H40B 109.5
H40A C40 H40B 109.5
C39 C40 H40C 109.5
H40A C40 H40C 109.5
H40B C40 H40C 109.5
N4 C41 C42 114.9(3)
N4 C41 H41A 108.5
C42 C41 H41A 108.5
N4 C41 H41B 108.5
C42 C41 H41B 108.6
H41A C41 H41B 107.5
C41 C42 H42A 109.5
C41 C42 H42B 109.5
H42A C42 H42B 109.5
C41 C42 H42C 109.5
H42A C42 H42C 109.5
H42B C42 H42C 109.5
C44 C43 N4 116.7(4)
C44 C43 H43A 108.1
N4 C43 H43A 108.1
C44 C43 H43B 108.1
N4 C43 H43B 108.1
H43A C43 H43B 107.3
C43 C44 H44A 109.5
C43 C44 H44B 109.5
H44A C44 H44B 109.5
C43 C44 H44C 109.5
H44A C44 H44C 109.5
H44B C44 H44C 109.5
C46 C45 N4 116.4(5)
C46 C45 H45A 108.2
N4 C45 H45A 108.2
C46 C45 H45B 108.2
N4 C45 H45B 108.2
H45A C45 H45B 107.3
C45 C46 H46A 109.5
C45 C46 H46B 109.5
H46A C46 H46B 109.5
C45 C46 H46C 109.5
H46A C46 H46C 109.5
H46B C46 H46C 109.5
C39' N4' C45' 123(3)
C39' N4' C43' 94.2(15)
C45' N4' C43' 110.5(14)
C39' N4' C41' 156(4)
C45' N4' C41' 75.6(11)
C43' N4' C41' 93.1(12)
N4' C39' C40' 58.3(9)
N4' C39' H39C 117.9
C40' C39' H39C 117.9
N4' C39' H39D 117.9
C40' C39' H39D 117.9
H39C C39' H39D 115.1
C39' C40' H40D 109.5
C39' C40' H40E 109.5
H40D C40' H40E 109.5
C39' C40' H40F 109.5
H40D C40' H40F 109.5
H40E C40' H40F 109.5
C42' C41' N4' 111.3(10)
C42' C41' H41C 109.4
N4' C41' H41C 109.4
C42' C41' H41D 109.4
N4' C41' H41D 109.4
H41C C41' H41D 108.0
C41' C42' H42D 109.5
C41' C42' H42E 109.5
H42D C42' H42E 109.5
C41' C42' H42F 109.5
H42D C42' H42F 109.5
H42E C42' H42F 109.5
C44' C43' N4' 125.4(14)
C44' C43' H43C 106.0
N4' C43' H43C 106.0
C44' C43' H43D 106.0
N4' C43' H43D 106.0
H43C C43' H43D 106.3
C43' C44' H44D 109.5
C43' C44' H44E 109.5
H44D C44' H44E 109.5
C43' C44' H44F 109.5
H44D C44' H44F 109.5
H44E C44' H44F 109.5
C46' C45' N4' 135.3(19)
C46' C45' H45C 103.3
N4' C45' H45C 103.3
C46' C45' H45D 103.3
N4' C45' H45D 103.3
H45C C45' H45D 105.2
C45' C46' H46D 109.5
C45' C46' H46E 109.5
H46D C46' H46E 109.5
C45' C46' H46F 109.5
H46D C46' H46F 109.5
H46E C46' H46F 109.5
O5 C47 C48 113.1(3)
O5 C47 H47A 109.0
C48 C47 H47A 109.0
O5 C47 H47B 109.0
C48 C47 H47B 109.0
H47A C47 H47B 107.8
C47 C48 H48A 109.5
C47 C48 H48B 109.5
H48A C48 H48B 109.5
C47 C48 H48C 109.5
H48A C48 H48C 109.5
H48B C48 H48C 109.5
O5 C49 C50 110.5(3)
O5 C49 H49A 109.6
C50 C49 H49A 109.6
O5 C49 H49B 109.6
C50 C49 H49B 109.6
H49A C49 H49B 108.1
C49 C50 H50A 109.5
C49 C50 H50B 109.5
H50A C50 H50B 109.5
C49 C50 H50C 109.5
H50A C50 H50C 109.5
H50B C50 H50C 109.5

loop_
_geom_bond_atom_site_label_1
_geom_bond_atom_site_label_2
_geom_bond_distance
Cu1 O1 1.9137(17)
Cu1 N2 1.9243(18)
Cu1 N1 2.0130(18)
Cu1 N3 2.0263(19)
O1 C32 1.285(3)
O2 C35 1.392(4)
O2 C38 1.404(4)
O3 C13 1.249(3)
O4 C19 1.241(3)
O5 C49 1.412(5)
O5 C47 1.424(4)
N1 C13 1.330(3)
N1 C12 1.426(3)
N2 C18 1.331(3)
N2 C14 1.334(3)
N3 C19 1.334(3)
N3 C20 1.432(3)
C1 C2 1.522(5)
C1 H1A 0.9600
C1 H1B 0.9600
C1 H1C 0.9600
C2 C3 1.510(5)
C2 C4 1.511(4)
C2 H2 0.9800
C3 H3A 0.9600
C3 H3B 0.9600
C3 H3C 0.9600
C4 C12 1.398(3)
C4 C5 1.404(4)
C5 C6 1.365(5)
C5 H5 0.9300
C6 C7 1.374(4)
C6 H6 0.9300
C7 C8 1.396(4)
C7 H7 0.9300
C8 C12 1.402(3)
C8 C9 1.508(4)
C9 C11 1.532(5)
C9 C10 1.542(6)
C9 H9 0.9800
C10 H10A 0.9600
C10 H10B 0.9600
C10 H10C 0.9600
C11 H11A 0.9600
C11 H11B 0.9600
C11 H11C 0.9600
C13 C14 1.509(3)
C14 C15 1.380(3)
C15 C16 1.395(4)
C15 H15 0.9300
C16 C17 1.390(4)
C16 H16 0.9300
C17 C18 1.379(3)
C17 H17 0.9300
C18 C19 1.512(3)
C20 C28 1.407(4)
C20 C21 1.411(3)
C21 C25 1.399(3)
C21 C22 1.510(4)
C22 C23 1.523(4)
C22 C24 1.537(4)
C22 H22 0.9800
C23 H23A 0.9600
C23 H23B 0.9600
C23 H23C 0.9600
C24 H24A 0.9600
C24 H24B 0.9600
C24 H24C 0.9600
C25 C26 1.377(4)
C25 H25 0.9300
C26 C27 1.380(4)
C26 H26 0.9300
C27 C28 1.395(3)
C27 H27 0.9300
C28 C29 1.519(4)
C29 C30 1.516(4)
C29 C31 1.522(5)
C29 H29 0.9800
C30 H30A 0.9600
C30 H30B 0.9600
C30 H30C 0.9600
C31 H31A 0.9600
C31 H31B 0.9600
C31 H31C 0.9600
C32 C33 1.405(4)
C32 C37 1.407(3)
C33 C34 1.387(4)
C33 H33 0.9300
C34 C35 1.390(4)
C34 H34 0.9300
C35 C36 1.379(5)
C36 C37 1.405(4)
C36 H36 0.9300
C37 H37 0.9300
C38 H38A 0.9600
C38 H38B 0.9600
C38 H38C 0.9600
N4 C45 1.468(6)
N4 C41 1.518(6)
N4 C39 1.539(7)
N4 C43 1.591(6)
C39 C40 1.489(8)
C39 H39A 0.9700
C39 H39B 0.9700
C40 H40A 0.9600
C40 H40B 0.9600
C40 H40C 0.9600
C41 C42 1.524(5)
C41 H41A 0.9700
C41 H41B 0.9700
C42 H42A 0.9600
C42 H42B 0.9600
C42 H42C 0.9600
C43 C44 1.483(7)
C43 H43A 0.9700
C43 H43B 0.9700
C44 H44A 0.9600
C44 H44B 0.9600
C44 H44C 0.9600
C45 C46 1.432(7)
C45 H45A 0.9700
C45 H45B 0.9700
C46 H46A 0.9600
C46 H46B 0.9600
C46 H46C 0.9600
N4' C39' 1.46(3)
N4' C45' 1.476(10)
N4' C43' 1.493(10)
N4' C41' 1.54(2)
C39' C40' 1.494(10)
C39' H39C 0.9700
C39' H39D 0.9700
C40' H40D 0.9600
C40' H40E 0.9600
C40' H40F 0.9600
C41' C42' 1.500(9)
C41' H41C 0.9700
C41' H41D 0.9700
C42' H42D 0.9600
C42' H42E 0.9600
C42' H42F 0.9600
C43' C44' 1.471(10)
C43' H43C 0.9700
C43' H43D 0.9700
C44' H44D 0.9600
C44' H44E 0.9600
C44' H44F 0.9600
C45' C46' 1.475(10)
C45' H45C 0.9700
C45' H45D 0.9700
C46' H46D 0.9600
C46' H46E 0.9600
C46' H46F 0.9600
C47 C48 1.448(7)
C47 H47A 0.9700
C47 H47B 0.9700
C48 H48A 0.9600
C48 H48B 0.9600
C48 H48C 0.9600
C49 C50 1.498(6)
C49 H49A 0.9700
C49 H49B 0.9700
C50 H50A 0.9600
C50 H50B 0.9600
C50 H50C 0.9600

loop_
_geom_torsion_atom_site_label_1
_geom_torsion_atom_site_label_2
_geom_torsion_atom_site_label_3
_geom_torsion_atom_site_label_4
_geom_torsion
C3 C2 C4 C12 -127.6(3)
C1 C2 C4 C12 109.5(3)
C3 C2 C4 C5 53.1(3)
C1 C2 C4 C5 -69.8(4)
C12 C4 C5 C6 -1.1(4)
C2 C4 C5 C6 178.2(3)
C4 C5 C6 C7 0.1(4)
C5 C6 C7 C8 0.9(4)
C6 C7 C8 C12 -0.9(4)
C6 C7 C8 C9 -179.0(3)
C7 C8 C9 C11 -33.5(4)
C12 C8 C9 C11 148.5(3)
C7 C8 C9 C10 92.5(3)
C12 C8 C9 C10 -85.5(3)
C5 C4 C12 C8 1.0(3)
C2 C4 C12 C8 -178.2(2)
C5 C4 C12 N1 -175.5(2)
C2 C4 C12 N1 5.2(3)
C7 C8 C12 C4 -0.1(4)
C9 C8 C12 C4 178.0(2)
C7 C8 C12 N1 176.6(2)
C9 C8 C12 N1 -5.4(3)
C13 N1 C12 C4 -77.5(3)
Cu1 N1 C12 C4 104.8(2)
C13 N1 C12 C8 105.8(3)
Cu1 N1 C12 C8 -71.9(2)
C12 N1 C13 O3 0.0(4)
Cu1 N1 C13 O3 177.9(2)
C12 N1 C13 C14 -179.11(19)
Cu1 N1 C13 C14 -1.2(2)
C18 N2 C14 C15 -1.3(3)
Cu1 N2 C14 C15 175.67(18)
C18 N2 C14 C13 178.6(2)
Cu1 N2 C14 C13 -4.4(3)
O3 C13 C14 N2 -175.7(2)
N1 C13 C14 N2 3.5(3)
O3 C13 C14 C15 4.2(4)
N1 C13 C14 C15 -176.6(2)
N2 C14 C15 C16 1.5(4)
C13 C14 C15 C16 -178.4(2)
C14 C15 C16 C17 0.1(4)
C15 C16 C17 C18 -1.7(4)
C14 N2 C18 C17 -0.4(3)
Cu1 N2 C18 C17 -177.44(18)
C14 N2 C18 C19 -178.9(2)
Cu1 N2 C18 C19 4.0(3)
C16 C17 C18 N2 1.9(4)
C16 C17 C18 C19 -179.8(2)
C20 N3 C19 O4 -2.9(4)
Cu1 N3 C19 O4 -178.7(2)
C20 N3 C19 C18 175.6(2)
Cu1 N3 C19 C18 -0.2(3)
N2 C18 C19 O4 176.3(2)
C17 C18 C19 O4 -2.1(4)
N2 C18 C19 N3 -2.4(3)
C17 C18 C19 N3 179.2(2)
C19 N3 C20 C28 -112.3(2)
Cu1 N3 C20 C28 62.9(3)
C19 N3 C20 C21 67.1(3)
Cu1 N3 C20 C21 -117.7(2)
C28 C20 C21 C25 3.0(3)
N3 C20 C21 C25 -176.4(2)
C28 C20 C21 C22 -176.4(2)
N3 C20 C21 C22 4.2(3)
C25 C21 C22 C23 -62.2(3)
C20 C21 C22 C23 117.2(3)
C25 C21 C22 C24 61.3(3)
C20 C21 C22 C24 -119.3(3)
C20 C21 C25 C26 -0.7(4)
C22 C21 C25 C26 178.7(2)
C21 C25 C26 C27 -1.9(4)
C25 C26 C27 C28 2.2(4)
C26 C27 C28 C20 0.1(4)
C26 C27 C28 C29 176.5(3)
C21 C20 C28 C27 -2.7(3)
N3 C20 C28 C27 176.7(2)
C21 C20 C28 C29 -179.1(2)
N3 C20 C28 C29 0.3(3)
C27 C28 C29 C30 -92.9(3)
C20 C28 C29 C30 83.5(3)
C27 C28 C29 C31 30.8(4)
C20 C28 C29 C31 -152.8(3)
Cu1 O1 C32 C33 -31.8(3)
Cu1 O1 C32 C37 149.7(2)
O1 C32 C33 C34 -176.9(3)
C37 C32 C33 C34 1.7(4)
C32 C33 C34 C35 1.1(5)
C33 C34 C35 C36 -2.8(4)
C33 C34 C35 O2 179.3(3)
C38 O2 C35 C36 3.5(4)
C38 O2 C35 C34 -178.7(3)
C34 C35 C36 C37 1.6(4)
O2 C35 C36 C37 179.2(3)
C35 C36 C37 C32 1.4(4)
O1 C32 C37 C36 175.7(2)
C33 C32 C37 C36 -2.9(4)
C45 N4 C39 C40 -50.0(18)
C41 N4 C39 C40 74.9(18)
C43 N4 C39 C40 -171.1(13)
C45 N4 C41 C42 -56.5(5)
C39 N4 C41 C42 178.0(7)
C43 N4 C41 C42 62.7(5)
C45 N4 C43 C44 169.7(5)
C41 N4 C43 C44 47.4(6)
C39 N4 C43 C44 -65.5(11)
C41 N4 C45 C46 -177.7(5)
C39 N4 C45 C46 -57.2(8)
C43 N4 C45 C46 64.0(7)
C45' N4' C39' C40' -53(3)
C43' N4' C39' C40' -171(2)
C41' N4' C39' C40' 82(3)
C39' N4' C41' C42' 1(3)
C45' N4' C41' C42' 143.4(11)
C43' N4' C41' C42' -106.1(12)
C39' N4' C43' C44' -68(4)
C45' N4' C43' C44' 164.6(16)
C41' N4' C43' C44' 88.8(16)
C39' N4' C45' C46' -62(4)
C43' N4' C45' C46' 48(3)
C41' N4' C45' C46' 136(2)
C49 O5 C47 C48 174.2(4)
C47 O5 C49 C50 -179.2(3)
